data_1551674
loop_
_publ_author_name
'HANDA, Makoto'
'IKEUE, Takahisa'
'IIDA, Masanari'
'YOSHIOKA, Daisuke'
'MIKURIYA, Masahiro'

_publ_section_title
;
 Crystal Structure and 1H NMR Spectral Property of a Lantern-Type
 Diruthenium(II,III) Complex with One Formamidinato and Three Acetato
 Bridges
;
_journal_issue 0
_journal_name_full 'X-ray Structure Analysis Online'
_journal_page_first 31
_journal_paper_doi 10.2116/xraystruct.30.31
_journal_volume 30
_journal_year 2014
_chemical_formula_sum 'C29 H42 Cl N2 O8.5 Ru2'
_chemical_formula_weight 792.24
_space_group_IT_number 15
_space_group_name_Hall '-C 2yc'
_space_group_name_H-M_alt 'C 1 2/c 1'
_symmetry_cell_setting monoclinic
_symmetry_space_group_name_Hall '-C 2yc'
_symmetry_space_group_name_H-M 'C 1 2/c 1'
_atom_sites_solution_hydrogens geom
_atom_sites_solution_primary direct
_atom_sites_solution_secondary difmap
_audit_creation_method SHELXL-97
_cell_angle_alpha 90.00
_cell_angle_beta 108.168(4)
_cell_angle_gamma 90.00
_cell_formula_units_Z 8
_cell_length_a 26.178(5)
_cell_length_b 13.567(3)
_cell_length_c 18.796(4)
_cell_measurement_temperature 90(2)
_cell_volume 6343(2)
_computing_cell_refinement 'Bruker SMART'
_computing_data_collection 'Bruker SMART'
_computing_data_reduction 'Bruker SAINT'
_computing_molecular_graphics 'Bruker SHELXL'
_computing_publication_material 'Bruker SHELXL'
_computing_structure_refinement 'SHELXL-97 (Sheldrick, 1997)'
_computing_structure_solution 'SHELXS-97 (Sheldrick, 1990)'
_diffrn_ambient_temperature 90(2)
_diffrn_measured_fraction_theta_full 1.000
_diffrn_measured_fraction_theta_max 0.910
_diffrn_measurement_device_type 'CCD area detector'
_diffrn_measurement_method 'psi and omega scans'
_diffrn_radiation_monochromator graphite
_diffrn_radiation_source 'fine-focus sealed tube'
_diffrn_radiation_type MoK\a
_diffrn_radiation_wavelength 0.71073
_diffrn_reflns_av_R_equivalents 0.0314
_diffrn_reflns_av_sigmaI/netI 0.0674
_diffrn_reflns_limit_h_max 33
_diffrn_reflns_limit_h_min -32
_diffrn_reflns_limit_k_max 18
_diffrn_reflns_limit_k_min -9
_diffrn_reflns_limit_l_max 23
_diffrn_reflns_limit_l_min -24
_diffrn_reflns_number 18555
_diffrn_reflns_theta_full 25.00
_diffrn_reflns_theta_max 28.44
_diffrn_reflns_theta_min 1.64
_exptl_absorpt_coefficient_mu 1.089
_exptl_absorpt_correction_T_max 0.8989
_exptl_absorpt_correction_T_min 0.7650
_exptl_absorpt_correction_type empirical
_exptl_absorpt_process_details SADABS
_exptl_crystal_colour black
_exptl_crystal_density_diffrn 1.659
_exptl_crystal_density_method 'not measured'
_exptl_crystal_description block
_exptl_crystal_F_000 3224
_exptl_crystal_size_max 0.26
_exptl_crystal_size_mid 0.22
_exptl_crystal_size_min 0.10
_refine_diff_density_max 1.055
_refine_diff_density_min -0.603
_refine_diff_density_rms 0.092
_refine_ls_extinction_method none
_refine_ls_goodness_of_fit_ref 0.850
_refine_ls_hydrogen_treatment constr
_refine_ls_matrix_type full
_refine_ls_number_parameters 383
_refine_ls_number_reflns 7283
_refine_ls_number_restraints 0
_refine_ls_restrained_S_all 0.850
_refine_ls_R_factor_all 0.0522
_refine_ls_R_factor_gt 0.0294
_refine_ls_shift/su_max 0.001
_refine_ls_shift/su_mean 0.000
_refine_ls_structure_factor_coef Fsqd
_refine_ls_weighting_details 'calc w=1/[\s^2^(Fo^2^)+(0.0253P)^2^+0.0000P] where P=(Fo^2^+2Fc^2^)/3'
_refine_ls_weighting_scheme calc
_refine_ls_wR_factor_gt 0.0591
_refine_ls_wR_factor_ref 0.0622
_reflns_number_gt 4968
_reflns_number_total 7283
_reflns_threshold_expression >2sigma(I)
_cod_data_source_file 30_31_1.txt
_cod_data_source_block ru26mep
_cod_depositor_comments
;
The following automatic conversions were performed:

'_symmetry_cell_setting' value 'Monoclinic' changed to 'monoclinic'
according to
/home/andrius/struct/COD-crude-data/automatic-downloads/current/J-STAGE/lib/dictionaries/cif_core.dic
dictionary named 'cif_core.dic' version 2.4.2 from 2011-04-26.

Automatic conversion script
Id: cif_fix_values 6524 2018-11-02 12:15:13Z antanas 
;
_cod_original_sg_symbol_H-M C2/c
_cod_original_formula_sum 'C29 H42 Cl N2 O8.50 Ru2'
_cod_database_code 1551674

loop_
_symmetry_equiv_pos_as_xyz
'x, y, z'
'-x, y, -z+1/2'
'x+1/2, y+1/2, z'
'-x+1/2, y+1/2, -z+1/2'
'-x, -y, -z'
'x, -y, z-1/2'
'-x+1/2, -y+1/2, -z'
'x+1/2, -y+1/2, z-1/2'

loop_
_atom_site_label
_atom_site_type_symbol
_atom_site_fract_x
_atom_site_fract_y
_atom_site_fract_z
_atom_site_U_iso_or_equiv
_atom_site_adp_type
_atom_site_occupancy
_atom_site_symmetry_multiplicity
_atom_site_calc_flag
_atom_site_refinement_flags
_atom_site_disorder_assembly
_atom_site_disorder_group
Ru1 Ru 0.147624(10) 0.199187(18) 0.095634(13) 0.01701(7) Uani 1 1 d . . .
Ru2 Ru 0.183151(9) 0.261554(18) 0.214250(14) 0.01799(7) Uani 1 1 d . . .
Cl1 Cl 0.11489(3) 0.13034(6) -0.03363(4) 0.02414(18) Uani 1 1 d . . .
O1 O 0.15500(8) 0.33743(15) 0.05622(11) 0.0218(5) Uani 1 1 d . . .
O2 O 0.18529(8) 0.39819(15) 0.17218(12) 0.0224(5) Uani 1 1 d . . .
O3 O 0.22464(8) 0.17098(15) 0.09470(11) 0.0223(5) Uani 1 1 d . . .
O4 O 0.25916(8) 0.23749(15) 0.20811(11) 0.0237(5) Uani 1 1 d . . .
O5 O 0.14803(7) 0.06258(14) 0.14297(10) 0.0176(5) Uani 1 1 d . . .
O6 O 0.18772(8) 0.12418(14) 0.25712(10) 0.0184(5) Uani 1 1 d . . .
O7 O 0.22682(8) 0.32167(16) 0.33294(11) 0.0305(6) Uani 1 1 d . B .
O8 O 0.0000 0.6992(2) 0.2500 0.0486(10) Uani 1 2 d S . .
O9 O 0.27376(9) 0.38329(18) 0.06425(12) 0.0405(6) Uani 1 1 d . . .
H9D H 0.3091 0.3789 0.0622 0.061 Uiso 1 1 d R . .
H9E H 0.2487 0.3593 0.0213 0.061 Uiso 1 1 d R . .
N1 N 0.07234(9) 0.22773(17) 0.09863(12) 0.0156(5) Uani 1 1 d . . .
N2 N 0.10837(9) 0.28428(17) 0.22009(13) 0.0167(5) Uani 1 1 d . . .
C1 C 0.06690(11) 0.2641(2) 0.16040(16) 0.0167(6) Uani 1 1 d . . .
H1A H 0.0317 0.2765 0.1625 0.020 Uiso 1 1 calc R . .
C2 C 0.02238(11) 0.2057(2) 0.04119(15) 0.0164(6) Uani 1 1 d . . .
C3 C -0.00651(11) 0.1218(2) 0.04826(15) 0.0169(6) Uani 1 1 d . . .
C4 C -0.05444(12) 0.1015(2) -0.00735(16) 0.0231(7) Uani 1 1 d . . .
H4A H -0.0745 0.0445 -0.0035 0.028 Uiso 1 1 calc R . .
C5 C -0.07325(12) 0.1635(2) -0.06822(17) 0.0258(7) Uani 1 1 d . . .
H5A H -0.1058 0.1483 -0.1065 0.031 Uiso 1 1 calc R . .
C6 C -0.04491(12) 0.2475(2) -0.07370(16) 0.0254(7) Uani 1 1 d . . .
H6A H -0.0587 0.2905 -0.1152 0.030 Uiso 1 1 calc R . .
C7 C 0.00326(12) 0.2701(2) -0.01951(15) 0.0186(7) Uani 1 1 d . . .
C8 C 0.01208(12) 0.0556(2) 0.11575(16) 0.0208(7) Uani 1 1 d . . .
H8A H 0.0464 0.0799 0.1493 0.031 Uiso 0.50 1 calc PR . .
H8B H 0.0168 -0.0116 0.0997 0.031 Uiso 0.50 1 calc PR . .
H8C H -0.0148 0.0555 0.1422 0.031 Uiso 0.50 1 calc PR . .
H8D H -0.0142 0.0027 0.1114 0.031 Uiso 0.50 1 calc PR . .
H8E H 0.0155 0.0941 0.1611 0.031 Uiso 0.50 1 calc PR . .
H8F H 0.0470 0.0270 0.1186 0.031 Uiso 0.50 1 calc PR . .
C9 C 0.03284(12) 0.3623(2) -0.02696(17) 0.0282(8) Uani 1 1 d . . .
H9A H 0.0128 0.3970 -0.0729 0.042 Uiso 1 1 calc R . .
H9B H 0.0687 0.3451 -0.0291 0.042 Uiso 1 1 calc R . .
H9C H 0.0363 0.4051 0.0163 0.042 Uiso 1 1 calc R . .
C10 C 0.09550(11) 0.3290(2) 0.28194(15) 0.0174(6) Uani 1 1 d . . .
C11 C 0.08004(12) 0.4286(2) 0.27684(17) 0.0203(7) Uani 1 1 d . . .
C12 C 0.06745(12) 0.4696(2) 0.33640(17) 0.0241(7) Uani 1 1 d . . .
H12A H 0.0568 0.5367 0.3340 0.029 Uiso 1 1 calc R . .
C13 C 0.07003(12) 0.4152(2) 0.39942(17) 0.0241(7) Uani 1 1 d . . .
H13A H 0.0617 0.4451 0.4401 0.029 Uiso 1 1 calc R . .
C14 C 0.08490(11) 0.3167(2) 0.40315(16) 0.0212(7) Uani 1 1 d . . .
H14A H 0.0867 0.2796 0.4467 0.025 Uiso 1 1 calc R . .
C15 C 0.09711(11) 0.2719(2) 0.34433(16) 0.0184(7) Uani 1 1 d . . .
C16 C 0.07809(12) 0.4904(2) 0.20977(17) 0.0252(7) Uani 1 1 d . . .
H16A H 0.0665 0.5574 0.2169 0.038 Uiso 1 1 calc R . .
H16B H 0.0526 0.4614 0.1649 0.038 Uiso 1 1 calc R . .
H16C H 0.1139 0.4928 0.2037 0.038 Uiso 1 1 calc R . .
C17 C 0.11052(12) 0.1636(2) 0.34845(16) 0.0222(7) Uani 1 1 d . . .
H17A H 0.1182 0.1436 0.3027 0.033 Uiso 0.50 1 calc PR . .
H17B H 0.0799 0.1256 0.3533 0.033 Uiso 0.50 1 calc PR . .
H17C H 0.1421 0.1511 0.3920 0.033 Uiso 0.50 1 calc PR . .
H17D H 0.1086 0.1366 0.3959 0.033 Uiso 0.50 1 calc PR . .
H17E H 0.1469 0.1546 0.3454 0.033 Uiso 0.50 1 calc PR . .
H17F H 0.0847 0.1291 0.3067 0.033 Uiso 0.50 1 calc PR . .
C18 C 0.17173(12) 0.4071(2) 0.10159(19) 0.0236(7) Uani 1 1 d . . .
C19 C 0.17576(13) 0.5081(2) 0.07157(19) 0.0327(8) Uani 1 1 d . . .
H19A H 0.1642 0.5059 0.0167 0.049 Uiso 1 1 calc R . .
H19B H 0.2131 0.5309 0.0903 0.049 Uiso 1 1 calc R . .
H19C H 0.1526 0.5536 0.0881 0.049 Uiso 1 1 calc R . .
C20 C 0.26404(12) 0.1966(2) 0.14966(18) 0.0238(7) Uani 1 1 d . . .
C21 C 0.31939(12) 0.1762(3) 0.14689(19) 0.0309(8) Uani 1 1 d . . .
H21A H 0.3172 0.1449 0.0991 0.046 Uiso 1 1 calc R . .
H21B H 0.3380 0.1321 0.1881 0.046 Uiso 1 1 calc R . .
H21C H 0.3393 0.2383 0.1516 0.046 Uiso 1 1 calc R . .
C22 C 0.16922(11) 0.0528(2) 0.21314(17) 0.0185(7) Uani 1 1 d . . .
C23 C 0.17284(12) -0.0479(2) 0.24709(16) 0.0221(7) Uani 1 1 d . . .
H23A H 0.1901 -0.0434 0.3013 0.033 Uiso 0.50 1 calc PR . .
H23B H 0.1942 -0.0909 0.2254 0.033 Uiso 0.50 1 calc PR . .
H23C H 0.1366 -0.0754 0.2367 0.033 Uiso 0.50 1 calc PR . .
H23D H 0.1572 -0.0964 0.2076 0.033 Uiso 0.50 1 calc PR . .
H23E H 0.1530 -0.0489 0.2836 0.033 Uiso 0.50 1 calc PR . .
H23F H 0.2106 -0.0644 0.2723 0.033 Uiso 0.50 1 calc PR . .
C24 C 0.22418(12) 0.4189(2) 0.36254(18) 0.0260(8) Uani 1 1 d . . .
H24A H 0.1911 0.4272 0.3768 0.031 Uiso 1 1 calc R A 1
H24B H 0.2252 0.4703 0.3257 0.031 Uiso 1 1 calc R A 1
C25A C 0.2747(3) 0.4234(5) 0.4319(4) 0.027(2) Uiso 0.504(11) 1 d P B 1
H25A H 0.3060 0.4480 0.4182 0.033 Uiso 0.504(11) 1 calc PR B 1
H25B H 0.2687 0.4674 0.4706 0.033 Uiso 0.504(11) 1 calc PR B 1
C25B C 0.2480(3) 0.4095(5) 0.4421(3) 0.025(2) Uiso 0.496(11) 1 d P B 2
H25C H 0.2233 0.3775 0.4656 0.030 Uiso 0.496(11) 1 calc PR B 2
H25D H 0.2596 0.4741 0.4662 0.030 Uiso 0.496(11) 1 calc PR B 2
C26A C 0.2839(3) 0.3191(6) 0.4601(4) 0.0256(19) Uiso 0.504(11) 1 d P B 1
H26A H 0.2598 0.3005 0.4892 0.031 Uiso 0.504(11) 1 calc PR B 1
H26B H 0.3218 0.3076 0.4906 0.031 Uiso 0.504(11) 1 calc PR B 1
C26B C 0.2961(3) 0.3435(6) 0.4454(4) 0.029(2) Uiso 0.496(11) 1 d P B 2
H26C H 0.3115 0.3132 0.4955 0.035 Uiso 0.496(11) 1 calc PR B 2
H26D H 0.3246 0.3805 0.4325 0.035 Uiso 0.496(11) 1 calc PR B 2
C27 C 0.26964(13) 0.2656(3) 0.38526(18) 0.0374(9) Uani 1 1 d . . .
H27A H 0.3014 0.2620 0.3673 0.045 Uiso 1 1 calc R B 1
H27B H 0.2574 0.1977 0.3904 0.045 Uiso 1 1 calc R B 1
C28 C 0.04532(14) 0.7602(3) 0.2824(2) 0.0422(10) Uani 1 1 d . . .
H28A H 0.0761 0.7382 0.2665 0.051 Uiso 1 1 calc R . .
H28B H 0.0559 0.7569 0.3377 0.051 Uiso 1 1 calc R . .
C29 C 0.02969(12) 0.8630(3) 0.25620(19) 0.0314(8) Uani 1 1 d . . .
H29A H 0.0378 0.8772 0.2092 0.038 Uiso 1 1 calc R . .
H29B H 0.0483 0.9118 0.2947 0.038 Uiso 1 1 calc R . .

loop_
_atom_site_aniso_label
_atom_site_aniso_U_11
_atom_site_aniso_U_22
_atom_site_aniso_U_33
_atom_site_aniso_U_23
_atom_site_aniso_U_13
_atom_site_aniso_U_12
Ru1 0.01790(13) 0.01360(13) 0.01989(13) 0.00003(11) 0.00642(10) -0.00051(10)
Ru2 0.01721(12) 0.01303(14) 0.02211(13) -0.00185(11) 0.00379(10) -0.00002(11)
Cl1 0.0287(4) 0.0253(4) 0.0194(4) -0.0015(3) 0.0089(3) -0.0023(3)
O1 0.0209(11) 0.0172(12) 0.0270(12) 0.0026(10) 0.0070(9) -0.0021(9)
O2 0.0220(11) 0.0133(11) 0.0314(13) 0.0001(10) 0.0076(10) -0.0002(9)
O3 0.0196(11) 0.0196(12) 0.0288(12) -0.0017(10) 0.0091(10) -0.0009(9)
O4 0.0196(11) 0.0194(12) 0.0312(12) -0.0016(10) 0.0065(9) -0.0011(10)
O5 0.0206(11) 0.0135(11) 0.0181(11) 0.0003(9) 0.0053(9) 0.0001(9)
O6 0.0218(11) 0.0129(11) 0.0198(11) -0.0016(9) 0.0054(9) 0.0029(9)
O7 0.0300(13) 0.0225(13) 0.0276(12) -0.0099(11) -0.0075(10) 0.0088(10)
O8 0.047(2) 0.0178(19) 0.062(2) 0.000 -0.0100(19) 0.000
O9 0.0383(15) 0.0453(17) 0.0391(15) 0.0032(13) 0.0137(12) 0.0021(13)
N1 0.0188(13) 0.0125(13) 0.0163(12) 0.0006(10) 0.0064(10) -0.0016(11)
N2 0.0193(13) 0.0108(13) 0.0196(13) -0.0002(11) 0.0056(11) 0.0005(10)
C1 0.0169(15) 0.0095(15) 0.0220(16) 0.0044(13) 0.0036(12) 0.0010(12)
C2 0.0157(15) 0.0170(16) 0.0167(15) -0.0045(13) 0.0055(12) 0.0009(13)
C3 0.0198(15) 0.0150(16) 0.0174(15) -0.0019(13) 0.0080(13) 0.0031(13)
C4 0.0249(17) 0.0169(17) 0.0260(17) -0.0060(14) 0.0059(14) -0.0033(14)
C5 0.0242(17) 0.0290(19) 0.0197(16) -0.0063(15) 0.0002(13) -0.0010(15)
C6 0.0327(18) 0.0258(19) 0.0161(15) 0.0039(15) 0.0053(13) 0.0056(16)
C7 0.0208(15) 0.0187(16) 0.0164(15) -0.0014(13) 0.0061(12) -0.0009(13)
C8 0.0219(16) 0.0139(16) 0.0265(17) -0.0001(14) 0.0074(14) -0.0028(13)
C9 0.0284(18) 0.0265(19) 0.0276(18) 0.0104(15) 0.0056(14) 0.0001(15)
C10 0.0143(15) 0.0166(16) 0.0197(15) -0.0031(13) 0.0028(12) -0.0011(13)
C11 0.0197(16) 0.0165(16) 0.0236(17) -0.0020(14) 0.0053(13) 0.0009(13)
C12 0.0256(17) 0.0154(17) 0.0315(19) -0.0049(15) 0.0090(15) 0.0021(14)
C13 0.0230(17) 0.0255(19) 0.0235(17) -0.0093(15) 0.0067(14) 0.0010(14)
C14 0.0198(16) 0.0217(18) 0.0207(16) -0.0010(14) 0.0043(13) 0.0005(14)
C15 0.0164(15) 0.0173(16) 0.0203(16) -0.0019(13) 0.0040(12) -0.0006(13)
C16 0.0303(18) 0.0151(17) 0.0296(18) -0.0002(14) 0.0086(15) 0.0051(14)
C17 0.0255(17) 0.0183(17) 0.0231(16) 0.0004(14) 0.0080(13) 0.0010(14)
C18 0.0170(16) 0.0185(18) 0.035(2) 0.0024(15) 0.0072(14) 0.0021(14)
C19 0.034(2) 0.0186(18) 0.046(2) 0.0045(17) 0.0122(17) -0.0009(16)
C20 0.0242(17) 0.0134(16) 0.0359(19) 0.0042(15) 0.0124(15) -0.0008(14)
C21 0.0210(17) 0.028(2) 0.044(2) -0.0006(17) 0.0106(15) 0.0004(15)
C22 0.0124(15) 0.0196(17) 0.0246(17) 0.0006(14) 0.0074(13) 0.0030(13)
C23 0.0283(18) 0.0153(16) 0.0228(17) 0.0015(14) 0.0081(14) -0.0008(14)
C24 0.0273(18) 0.0164(17) 0.0350(19) -0.0094(15) 0.0106(15) -0.0008(14)
C27 0.034(2) 0.029(2) 0.036(2) -0.0077(17) -0.0079(16) 0.0129(17)
C28 0.037(2) 0.033(2) 0.043(2) -0.0044(19) -0.0065(17) 0.0064(18)
C29 0.0349(19) 0.030(2) 0.0321(19) -0.0043(16) 0.0140(16) -0.0043(16)

loop_
_atom_type_symbol
_atom_type_description
_atom_type_scat_dispersion_real
_atom_type_scat_dispersion_imag
_atom_type_scat_source
C C 0.0033 0.0016 'International Tables Vol C Tables 4.2.6.8 and 6.1.1.4'
H H 0.0000 0.0000 'International Tables Vol C Tables 4.2.6.8 and 6.1.1.4'
N N 0.0061 0.0033 'International Tables Vol C Tables 4.2.6.8 and 6.1.1.4'
O O 0.0106 0.0060 'International Tables Vol C Tables 4.2.6.8 and 6.1.1.4'
Cl Cl 0.1484 0.1585 'International Tables Vol C Tables 4.2.6.8 and 6.1.1.4'
Ru Ru -1.2594 0.8363 'International Tables Vol C Tables 4.2.6.8 and 6.1.1.4'

loop_
_geom_angle_atom_site_label_1
_geom_angle_atom_site_label_2
_geom_angle_atom_site_label_3
_geom_angle
_geom_angle_site_symmetry_1
_geom_angle_site_symmetry_3
N1 Ru1 O1 92.13(9) . .
N1 Ru1 O5 91.96(8) . .
O1 Ru1 O5 174.05(8) . .
N1 Ru1 O3 178.91(9) . .
O1 Ru1 O3 87.94(8) . .
O5 Ru1 O3 87.88(8) . .
N1 Ru1 Ru2 90.32(6) . .
O1 Ru1 Ru2 87.61(6) . .
O5 Ru1 Ru2 88.05(6) . .
O3 Ru1 Ru2 88.59(6) . .
N1 Ru1 Cl1 93.26(7) . .
O1 Ru1 Cl1 91.90(6) . .
O5 Ru1 Cl1 92.17(6) . .
O3 Ru1 Cl1 87.82(6) . .
Ru2 Ru1 Cl1 176.40(2) . .
N2 Ru2 O6 93.27(8) . .
N2 Ru2 O2 91.53(9) . .
O6 Ru2 O2 175.13(8) . .
N2 Ru2 O4 179.63(9) . .
O6 Ru2 O4 86.43(8) . .
O2 Ru2 O4 88.76(8) . .
N2 Ru2 Ru1 90.17(7) . .
O6 Ru2 Ru1 90.17(6) . .
O2 Ru2 Ru1 90.60(6) . .
O4 Ru2 Ru1 89.60(6) . .
N2 Ru2 O7 95.15(9) . .
O6 Ru2 O7 89.46(8) . .
O2 Ru2 O7 89.33(8) . .
O4 Ru2 O7 85.08(8) . .
Ru1 Ru2 O7 174.68(6) . .
C18 O1 Ru1 119.7(2) . .
C18 O2 Ru2 117.6(2) . .
C20 O3 Ru1 119.71(19) . .
C20 O4 Ru2 118.52(19) . .
C22 O5 Ru1 119.12(19) . .
C22 O6 Ru2 118.83(19) . .
C24 O7 C27 109.7(2) . .
C24 O7 Ru2 128.73(18) . .
C27 O7 Ru2 120.83(18) . .
C28 O8 C28 108.7(4) 2 .
H9D O9 H9E 112.5 . .
C1 N1 C2 114.7(2) . .
C1 N1 Ru1 118.17(19) . .
C2 N1 Ru1 126.98(18) . .
C1 N2 C10 115.8(2) . .
C1 N2 Ru2 118.4(2) . .
C10 N2 Ru2 125.64(18) . .
N1 C1 N2 122.8(3) . .
N1 C1 H1A 118.6 . .
N2 C1 H1A 118.6 . .
C3 C2 C7 121.3(3) . .
C3 C2 N1 119.3(3) . .
C7 C2 N1 119.3(3) . .
C4 C3 C2 118.7(3) . .
C4 C3 C8 119.7(3) . .
C2 C3 C8 121.6(3) . .
C5 C4 C3 120.5(3) . .
C5 C4 H4A 119.7 . .
C3 C4 H4A 119.7 . .
C4 C5 C6 120.2(3) . .
C4 C5 H5A 119.9 . .
C6 C5 H5A 119.9 . .
C5 C6 C7 120.9(3) . .
C5 C6 H6A 119.5 . .
C7 C6 H6A 119.5 . .
C6 C7 C2 118.2(3) . .
C6 C7 C9 119.6(3) . .
C2 C7 C9 122.2(3) . .
C3 C8 H8A 109.5 . .
C3 C8 H8B 109.5 . .
H8A C8 H8B 109.5 . .
C3 C8 H8C 109.5 . .
H8A C8 H8C 109.5 . .
H8B C8 H8C 109.5 . .
C3 C8 H8D 109.5 . .
H8A C8 H8D 141.1 . .
H8B C8 H8D 56.3 . .
H8C C8 H8D 56.3 . .
C3 C8 H8E 109.5 . .
H8A C8 H8E 56.3 . .
H8B C8 H8E 141.1 . .
H8C C8 H8E 56.3 . .
H8D C8 H8E 109.5 . .
C3 C8 H8F 109.5 . .
H8A C8 H8F 56.3 . .
H8B C8 H8F 56.3 . .
H8C C8 H8F 141.1 . .
H8D C8 H8F 109.5 . .
H8E C8 H8F 109.5 . .
C7 C9 H9A 109.5 . .
C7 C9 H9B 109.5 . .
H9A C9 H9B 109.5 . .
C7 C9 H9C 109.5 . .
H9A C9 H9C 109.5 . .
H9B C9 H9C 109.5 . .
C15 C10 C11 121.6(3) . .
C15 C10 N2 119.4(3) . .
C11 C10 N2 119.0(3) . .
C12 C11 C10 118.0(3) . .
C12 C11 C16 120.2(3) . .
C10 C11 C16 121.9(3) . .
C11 C12 C13 121.5(3) . .
C11 C12 H12A 119.3 . .
C13 C12 H12A 119.3 . .
C12 C13 C14 119.8(3) . .
C12 C13 H13A 120.1 . .
C14 C13 H13A 120.1 . .
C15 C14 C13 120.9(3) . .
C15 C14 H14A 119.5 . .
C13 C14 H14A 119.5 . .
C14 C15 C10 118.3(3) . .
C14 C15 C17 119.7(3) . .
C10 C15 C17 122.0(3) . .
C11 C16 H16A 109.5 . .
C11 C16 H16B 109.5 . .
H16A C16 H16B 109.5 . .
C11 C16 H16C 109.5 . .
H16A C16 H16C 109.5 . .
H16B C16 H16C 109.5 . .
C15 C17 H17A 109.5 . .
C15 C17 H17B 109.5 . .
H17A C17 H17B 109.5 . .
C15 C17 H17C 109.5 . .
H17A C17 H17C 109.5 . .
H17B C17 H17C 109.5 . .
C15 C17 H17D 109.5 . .
H17A C17 H17D 141.1 . .
H17B C17 H17D 56.3 . .
H17C C17 H17D 56.3 . .
C15 C17 H17E 109.5 . .
H17A C17 H17E 56.3 . .
H17B C17 H17E 141.1 . .
H17C C17 H17E 56.3 . .
H17D C17 H17E 109.5 . .
C15 C17 H17F 109.5 . .
H17A C17 H17F 56.3 . .
H17B C17 H17F 56.3 . .
H17C C17 H17F 141.1 . .
H17D C17 H17F 109.5 . .
H17E C17 H17F 109.5 . .
O1 C18 O2 124.2(3) . .
O1 C18 C19 118.9(3) . .
O2 C18 C19 116.9(3) . .
C18 C19 H19A 109.5 . .
C18 C19 H19B 109.5 . .
H19A C19 H19B 109.5 . .
C18 C19 H19C 109.5 . .
H19A C19 H19C 109.5 . .
H19B C19 H19C 109.5 . .
O3 C20 O4 123.5(3) . .
O3 C20 C21 118.4(3) . .
O4 C20 C21 118.1(3) . .
C20 C21 H21A 109.5 . .
C20 C21 H21B 109.5 . .
H21A C21 H21B 109.5 . .
C20 C21 H21C 109.5 . .
H21A C21 H21C 109.5 . .
H21B C21 H21C 109.5 . .
O6 C22 O5 123.5(3) . .
O6 C22 C23 117.3(3) . .
O5 C22 C23 119.2(3) . .
C22 C23 H23A 109.5 . .
C22 C23 H23B 109.5 . .
H23A C23 H23B 109.5 . .
C22 C23 H23C 109.5 . .
H23A C23 H23C 109.5 . .
H23B C23 H23C 109.5 . .
C22 C23 H23D 109.5 . .
H23A C23 H23D 141.1 . .
H23B C23 H23D 56.3 . .
H23C C23 H23D 56.3 . .
C22 C23 H23E 109.5 . .
H23A C23 H23E 56.3 . .
H23B C23 H23E 141.1 . .
H23C C23 H23E 56.3 . .
H23D C23 H23E 109.5 . .
C22 C23 H23F 109.5 . .
H23A C23 H23F 56.3 . .
H23B C23 H23F 56.3 . .
H23C C23 H23F 141.1 . .
H23D C23 H23F 109.5 . .
H23E C23 H23F 109.5 . .
C25B C24 O7 105.3(4) . .
C25B C24 C25A 31.0(3) . .
O7 C24 C25A 103.4(3) . .
C25B C24 H24A 82.1 . .
O7 C24 H24A 111.1 . .
C25A C24 H24A 111.1 . .
C25B C24 H24B 133.9 . .
O7 C24 H24B 111.1 . .
C25A C24 H24B 111.1 . .
H24A C24 H24B 109.1 . .
C26A C25A C24 105.1(5) . .
C26A C25A H25A 110.7 . .
C24 C25A H25A 110.7 . .
C26A C25A H25B 110.7 . .
C24 C25A H25B 110.7 . .
H25A C25A H25B 108.8 . .
C24 C25B C26B 100.3(6) . .
C24 C25B H25C 111.7 . .
C26B C25B H25C 111.7 . .
C24 C25B H25D 111.7 . .
C26B C25B H25D 111.7 . .
H25C C25B H25D 109.5 . .
C25A C26A C27 99.0(5) . .
C25A C26A H26A 112.0 . .
C27 C26A H26A 112.0 . .
C25A C26A H26B 112.0 . .
C27 C26A H26B 112.0 . .
H26A C26A H26B 109.6 . .
C25B C26B C27 101.2(5) . .
C25B C26B H26C 111.5 . .
C27 C26B H26C 111.5 . .
C25B C26B H26D 111.5 . .
C27 C26B H26D 111.5 . .
H26C C26B H26D 109.3 . .
O7 C27 C26A 106.9(3) . .
O7 C27 C26B 102.3(4) . .
C26A C27 C26B 22.0(3) . .
O7 C27 H27A 110.3 . .
C26A C27 H27A 110.3 . .
C26B C27 H27A 92.9 . .
O7 C27 H27B 110.3 . .
C26A C27 H27B 110.3 . .
C26B C27 H27B 130.6 . .
H27A C27 H27B 108.6 . .
O8 C28 C29 107.2(3) . .
O8 C28 H28A 110.3 . .
C29 C28 H28A 110.3 . .
O8 C28 H28B 110.3 . .
C29 C28 H28B 110.3 . .
H28A C28 H28B 108.5 . .
C28 C29 C29 102.5(2) . 2
C28 C29 H29A 111.3 . .
C29 C29 H29A 111.3 2 .
C28 C29 H29B 111.3 . .
C29 C29 H29B 111.3 2 .
H29A C29 H29B 109.2 . .

loop_
_geom_bond_atom_site_label_1
_geom_bond_atom_site_label_2
_geom_bond_distance
_geom_bond_site_symmetry_2
Ru1 N1 2.026(2) .
Ru1 O1 2.048(2) .
Ru1 O5 2.054(2) .
Ru1 O3 2.057(2) .
Ru1 Ru2 2.2931(5) .
Ru1 Cl1 2.4923(9) .
Ru2 N2 2.018(2) .
Ru2 O6 2.019(2) .
Ru2 O2 2.023(2) .
Ru2 O4 2.055(2) .
Ru2 O7 2.315(2) .
O1 C18 1.257(4) .
O2 C18 1.268(4) .
O3 C20 1.260(3) .
O4 C20 1.272(4) .
O5 C22 1.268(3) .
O6 C22 1.268(3) .
O7 C24 1.441(3) .
O7 C27 1.454(4) .
O8 C28 1.418(4) 2
O8 C28 1.418(4) .
O9 H9D 0.9395 .
O9 H9E 0.9256 .
N1 C1 1.309(3) .
N1 C2 1.444(3) .
N2 C1 1.324(3) .
N2 C10 1.441(4) .
C1 H1A 0.9500 .
C2 C3 1.395(4) .
C2 C7 1.400(4) .
C3 C4 1.387(4) .
C3 C8 1.506(4) .
C4 C5 1.381(4) .
C4 H4A 0.9500 .
C5 C6 1.382(4) .
C5 H5A 0.9500 .
C6 C7 1.386(4) .
C6 H6A 0.9500 .
C7 C9 1.501(4) .
C8 H8A 0.9800 .
C8 H8B 0.9800 .
C8 H8C 0.9800 .
C8 H8D 0.9800 .
C8 H8E 0.9800 .
C8 H8F 0.9800 .
C9 H9A 0.9800 .
C9 H9B 0.9800 .
C9 H9C 0.9800 .
C10 C15 1.395(4) .
C10 C11 1.405(4) .
C11 C12 1.379(4) .
C11 C16 1.502(4) .
C12 C13 1.379(4) .
C12 H12A 0.9500 .
C13 C14 1.387(4) .
C13 H13A 0.9500 .
C14 C15 1.384(4) .
C14 H14A 0.9500 .
C15 C17 1.508(4) .
C16 H16A 0.9800 .
C16 H16B 0.9800 .
C16 H16C 0.9800 .
C17 H17A 0.9800 .
C17 H17B 0.9800 .
C17 H17C 0.9800 .
C17 H17D 0.9800 .
C17 H17E 0.9800 .
C17 H17F 0.9800 .
C18 C19 1.498(4) .
C19 H19A 0.9800 .
C19 H19B 0.9800 .
C19 H19C 0.9800 .
C20 C21 1.492(4) .
C21 H21A 0.9800 .
C21 H21B 0.9800 .
C21 H21C 0.9800 .
C22 C23 1.498(4) .
C23 H23A 0.9800 .
C23 H23B 0.9800 .
C23 H23C 0.9800 .
C23 H23D 0.9800 .
C23 H23E 0.9800 .
C23 H23F 0.9800 .
C24 C25B 1.436(7) .
C24 C25A 1.543(7) .
C24 H24A 0.9900 .
C24 H24B 0.9900 .
C25A C26A 1.504(11) .
C25A H25A 0.9900 .
C25A H25B 0.9900 .
C25B C26B 1.530(11) .
C25B H25C 0.9900 .
C25B H25D 0.9900 .
C26A C27 1.522(7) .
C26A H26A 0.9900 .
C26A H26B 0.9900 .
C26B C27 1.546(8) .
C26B H26C 0.9900 .
C26B H26D 0.9900 .
C27 H27A 0.9900 .
C27 H27B 0.9900 .
C28 C29 1.493(5) .
C28 H28A 0.9900 .
C28 H28B 0.9900 .
C29 C29 1.498(6) 2
C29 H29A 0.9900 .
C29 H29B 0.9900 .
